data_4062224
loop_
_publ_author_name
'Basuli, Falguni'
'Tomaszewski, John'
'Huffman, John C.'
'Mindiola, Daniel J.'

_publ_section_title
;
 Carbon-Oxygen Bond Cleavage Promoted by a Scandium Borohydride Complex
;
_journal_issue 23
_journal_name_full Organometallics
_journal_page_first 4705
_journal_page_last 4714
_journal_paper_doi 10.1021/om030374b
_journal_volume 22
_journal_year 2003
_chemical_formula_sum 'C43 H62 N3 O Sc'
_chemical_formula_weight 681.92
_space_group_IT_number 14
_symmetry_cell_setting monoclinic
_symmetry_space_group_name_Hall '-P 2ybc'
_symmetry_space_group_name_H-M 'P 1 21/c 1'
_cell_angle_alpha 90.00
_cell_angle_beta 101.259(8)
_cell_angle_gamma 90.00
_cell_formula_units_Z 8
_cell_length_a 40.771(5)
_cell_length_b 9.7758(15)
_cell_length_c 20.661(4)
_cell_measurement_temperature 130(2)
_cell_volume 8077(2)
_diffrn_ambient_temperature 130(2)
_exptl_crystal_density_diffrn 1.122
_cod_original_sg_symbol_H-M 'P 21/c'
_cod_database_code 4062224

loop_
_symmetry_equiv_pos_as_xyz
'x, y, z'
'-x, y+1/2, -z+1/2'
'-x, -y, -z'
'x, -y-1/2, z-1/2'

loop_
_atom_site_label
_atom_site_type_symbol
_atom_site_fract_x
_atom_site_fract_y
_atom_site_fract_z
_atom_site_U_iso_or_equiv
_atom_site_adp_type
_atom_site_occupancy
_atom_site_symmetry_multiplicity
_atom_site_calc_flag
_atom_site_refinement_flags
_atom_site_disorder_assembly
_atom_site_disorder_group
Sc1A Sc 0.872200(14) 0.21969(6) 0.05328(3) 0.02130(15) Uani 1 1 d . . .
H1A H 0.8649(6) 0.619(2) -0.0355(12) 0.014(8) Uiso 1 1 d . . .
Sc1B Sc 0.626361(14) -0.23788(6) 0.13995(3) 0.02080(15) Uani 1 1 d . . .
H1B H 0.6247(6) -0.621(2) 0.0416(11) 0.005(7) Uiso 1 1 d . . .
N2A N 0.90832(6) 0.3656(2) 0.03198(11) 0.0191(6) Uani 1 1 d . . .
H2A H 1.0107(6) 0.333(3) 0.1576(12) 0.021(8) Uiso 1 1 d . . .
N2B N 0.58660(6) -0.3824(2) 0.10658(11) 0.0197(6) Uani 1 1 d . . .
H2B H 0.4990(6) -0.335(3) 0.2069(13) 0.025(8) Uiso 1 1 d . . .
C3A C 0.90011(8) 0.4848(3) 0.00181(14) 0.0239(8) Uani 1 1 d . . .
H3A H 1.0324(7) 0.208(3) 0.0753(13) 0.032(9) Uiso 1 1 d . . .
C3B C 0.59215(7) -0.4960(3) 0.07406(14) 0.0200(7) Uani 1 1 d . . .
H3B H 0.4670(7) -0.234(3) 0.1150(13) 0.030(9) Uiso 1 1 d . . .
C4A C 0.86737(8) 0.5373(3) -0.01178(16) 0.0259(8) Uani 1 1 d . . .
H4A H 0.9972(7) 0.176(3) -0.0241(13) 0.023(9) Uiso 1 1 d . . .
C4B C 0.62442(7) -0.5453(3) 0.07135(15) 0.0213(7) Uani 1 1 d . . .
H4B H 0.4880(7) -0.201(3) 0.0183(13) 0.028(9) Uiso 1 1 d . . .
C5A C 0.83973(8) 0.4984(3) 0.01459(15) 0.0261(8) Uani 1 1 d . . .
H5A H 0.9156(7) 0.268(3) -0.0738(13) 0.029(9) Uiso 1 1 d . . .
C5B C 0.65521(8) -0.5099(3) 0.10950(15) 0.0231(7) Uani 1 1 d . . .
H5B H 0.5681(7) -0.292(3) -0.0091(12) 0.027(8) Uiso 1 1 d . . .
N6A N 0.83949(6) 0.3878(2) 0.05233(11) 0.0199(6) Uani 1 1 d . . .
H6A H 0.9241(8) 0.037(3) -0.0556(16) 0.053(12) Uiso 1 1 d . . .
N6B N 0.65947(6) -0.4060(2) 0.15273(11) 0.0201(6) Uani 1 1 d . . .
H6B H 0.5198(6) -0.412(3) -0.0683(13) 0.020(9) Uiso 1 1 d . . .
C7A C 0.94349(7) 0.3253(3) 0.04380(14) 0.0205(7) Uani 1 1 d . . .
H7A H 0.9545(8) 0.033(3) -0.0902(15) 0.053(12) Uiso 1 1 d . . .
C7B C 0.55251(7) -0.3421(3) 0.10749(15) 0.0216(7) Uani 1 1 d . . .
H7B H 0.5357(7) -0.318(3) -0.1123(14) 0.031(9) Uiso 1 1 d . . .
C8A C 0.96390(8) 0.3526(3) 0.10532(15) 0.0231(7) Uani 1 1 d . . .
H8A H 0.9195(8) 0.065(3) -0.1299(15) 0.043(11) Uiso 1 1 d . . .
C8B C 0.54047(7) -0.3617(3) 0.16578(15) 0.0218(7) Uani 1 1 d . . .
H8B H 0.4998(7) -0.272(3) -0.0835(12) 0.029(8) Uiso 1 1 d . . .
C9A C 0.99713(8) 0.3099(3) 0.11550(17) 0.0275(8) Uani 1 1 d . . .
H9A H 0.9732(8) 0.254(3) -0.1340(15) 0.065(12) Uiso 1 1 d . . .
C9B C 0.50782(8) -0.3198(3) 0.16676(17) 0.0302(9) Uani 1 1 d . . .
H9B H 0.5632(8) -0.057(3) 0.0148(15) 0.049(11) Uiso 1 1 d . . .
C10A C 1.00956(8) 0.2417(3) 0.06727(16) 0.0303(8) Uani 1 1 d . . .
H10A H 0.9351(9) 0.303(4) -0.1686(18) 0.077(15) Uiso 1 1 d . . .
C10B C 0.48811(8) -0.2606(4) 0.11218(17) 0.0313(8) Uani 1 1 d . . .
H10B H 0.5549(6) -0.079(3) -0.0615(13) 0.015(8) Uiso 1 1 d . . .
C11A C 0.98911(8) 0.2148(4) 0.00738(17) 0.0313(9) Uani 1 1 d . . .
H11A H 0.9554(8) 0.396(3) -0.1126(15) 0.048(12) Uiso 1 1 d . . .
C11B C 0.50052(8) -0.2406(3) 0.05621(17) 0.0279(8) Uani 1 1 d . . .
H11B H 0.5263(7) -0.045(3) -0.0263(14) 0.043(10) Uiso 1 1 d . . .
C12A C 0.95591(7) 0.2574(3) -0.00588(14) 0.0261(8) Uani 1 1 d . . .
H12A H 0.9280(7) 0.450(3) 0.1492(14) 0.036(9) Uiso 1 1 d . . .
C12B C 0.53313(7) -0.2801(3) 0.05143(14) 0.0218(7) Uani 1 1 d . . .
H12B H 0.5845(7) -0.420(3) 0.2205(13) 0.029(9) Uiso 1 1 d . . .
C13A C 0.93543(9) 0.2332(4) -0.07492(17) 0.0401(10) Uani 1 1 d . . .
H13A H 0.9675(8) 0.621(3) 0.1397(16) 0.055(12) Uiso 1 1 d . . .
C13B C 0.54544(8) -0.2514(3) -0.01196(14) 0.0259(8) Uani 1 1 d . . .
H13B H 0.5507(9) -0.632(4) 0.1860(18) 0.083(15) Uiso 1 1 d . . .
C14A C 0.93166(12) 0.0808(5) -0.0894(2) 0.0479(12) Uani 1 1 d . . .
H14A H 0.9933(8) 0.550(3) 0.1897(16) 0.047(12) Uiso 1 1 d . . .
C14B C 0.52327(9) -0.3187(4) -0.07292(18) 0.0336(9) Uani 1 1 d . . .
H14B H 0.5657(8) -0.616(3) 0.2640(16) 0.058(13) Uiso 1 1 d . . .
C15A C 0.95069(13) 0.3045(4) -0.1275(2) 0.0525(12) Uani 1 1 d . . .
H15A H 0.9594(8) 0.612(3) 0.2095(16) 0.057(12) Uiso 1 1 d . . .
C15B C 0.54775(10) -0.0978(4) -0.0228(2) 0.0343(9) Uani 1 1 d . . .
H15B H 0.5283(9) -0.579(4) 0.2407(17) 0.067(15) Uiso 1 1 d . . .
C16A C 0.95138(8) 0.4270(3) 0.16020(16) 0.0272(8) Uani 1 1 d . . .
H16A H 0.9773(7) 0.316(3) 0.2385(13) 0.032(10) Uiso 1 1 d . . .
C16B C 0.56109(8) -0.4300(3) 0.22595(16) 0.0308(8) Uani 1 1 d . . .
H16B H 0.5765(8) -0.402(3) 0.3275(16) 0.055(11) Uiso 1 1 d . . .
C17A C 0.96988(13) 0.5619(4) 0.1766(2) 0.0478(12) Uani 1 1 d . . .
H17A H 0.9464(6) 0.394(3) 0.2588(13) 0.022(8) Uiso 1 1 d . . .
C17B C 0.55134(15) -0.5787(4) 0.2284(2) 0.0593(14) Uani 1 1 d . . .
H17B H 0.5392(9) -0.361(4) 0.3056(18) 0.084(16) Uiso 1 1 d . . .
C18A C 0.95469(10) 0.3398(4) 0.22217(18) 0.0333(9) Uani 1 1 d . . .
H18A H 0.9401(7) 0.260(3) 0.2137(12) 0.030(9) Uiso 1 1 d . . .
C18B C 0.55911(12) -0.3579(5) 0.2902(2) 0.0432(11) Uani 1 1 d . . .
H18B H 0.5625(8) -0.262(3) 0.2918(16) 0.058(12) Uiso 1 1 d . . .
C19A C 0.92659(10) 0.5730(4) -0.0184(2) 0.0310(9) Uani 1 1 d . . .
H19A H 0.9341(8) 0.543(3) -0.0529(16) 0.055(13) Uiso 1 1 d . . .
C19B C 0.56353(10) -0.5821(4) 0.0394(2) 0.0302(9) Uani 1 1 d . . .
H19B H 0.5468(9) -0.582(4) 0.0594(19) 0.078(16) Uiso 1 1 d . . .
C20A C 0.80935(11) 0.5897(5) -0.0008(3) 0.0431(11) Uani 1 1 d . . .
H20A H 0.9180(7) 0.662(3) -0.0356(14) 0.041(10) Uiso 1 1 d . . .
C20B C 0.68452(9) -0.5997(4) 0.1038(2) 0.0339(9) Uani 1 1 d . . .
H20B H 0.5567(9) -0.553(4) -0.0036(18) 0.083(16) Uiso 1 1 d . . .
C21A C 0.81526(7) 0.3825(3) 0.09472(15) 0.0216(7) Uani 1 1 d . . .
H21A H 0.9435(10) 0.598(4) 0.0205(19) 0.096(16) Uiso 1 1 d . . .
C21B C 0.68953(7) -0.4022(3) 0.20304(15) 0.0218(7) Uani 1 1 d . . .
H21B H 0.5698(8) -0.671(3) 0.0363(15) 0.050(12) Uiso 1 1 d . . .
C22A C 0.78729(8) 0.2942(3) 0.08006(15) 0.0272(8) Uani 1 1 d . . .
H22A H 0.8133(9) 0.670(3) -0.0270(17) 0.070(14) Uiso 1 1 d . . .
C22B C 0.71576(7) -0.3156(3) 0.19581(16) 0.0254(8) Uani 1 1 d . . .
H22B H 0.7040(7) -0.553(3) 0.1067(13) 0.030(9) Uiso 1 1 d . . .
C23A C 0.76623(8) 0.2869(3) 0.12563(18) 0.0322(9) Uani 1 1 d . . .
H23A H 0.7941(8) 0.546(4) -0.0259(17) 0.055(15) Uiso 1 1 d . . .
C23B C 0.74339(8) -0.3073(3) 0.24814(17) 0.0310(9) Uani 1 1 d . . .
H23B H 0.6869(8) -0.663(3) 0.1437(16) 0.053(12) Uiso 1 1 d . . .
C24A C 0.77190(8) 0.3624(3) 0.18304(18) 0.0292(8) Uani 1 1 d . . .
H24A H 0.8037(9) 0.622(3) 0.0373(17) 0.068(14) Uiso 1 1 d . . .
C24B C 0.74500(8) -0.3838(4) 0.30413(17) 0.0329(9) Uani 1 1 d . . .
H24B H 0.6813(7) -0.654(3) 0.0625(15) 0.041(10) Uiso 1 1 d . . .
C25A C 0.79958(8) 0.4472(3) 0.19663(17) 0.0278(8) Uani 1 1 d . . .
H25A H 0.7471(6) 0.229(3) 0.1200(12) 0.025(8) Uiso 1 1 d . . .
C25B C 0.71900(9) -0.4694(4) 0.31067(17) 0.0342(9) Uani 1 1 d . . .
H25B H 0.7602(6) -0.245(3) 0.2382(12) 0.017(7) Uiso 1 1 d . . .
C26A C 0.82175(7) 0.4588(3) 0.15376(15) 0.0229(7) Uani 1 1 d . . .
H26A H 0.7574(7) 0.358(3) 0.2132(14) 0.041(10) Uiso 1 1 d . . .
C26B C 0.69071(8) -0.4809(3) 0.26039(16) 0.0268(8) Uani 1 1 d . . .
H26B H 0.7653(7) -0.381(3) 0.3410(13) 0.030(9) Uiso 1 1 d . . .
C27A C 0.85203(8) 0.5499(3) 0.17278(16) 0.0275(8) Uani 1 1 d . . .
H27A H 0.8024(7) 0.502(3) 0.2369(13) 0.029(9) Uiso 1 1 d . . .
C27B C 0.66224(9) -0.5749(4) 0.27026(18) 0.0363(9) Uani 1 1 d . . .
H27B H 0.7194(7) -0.525(3) 0.3504(14) 0.039(10) Uiso 1 1 d . . .
C28A C 0.87465(9) 0.5019(4) 0.23618(19) 0.0356(9) Uani 1 1 d . . .
H28A H 0.8636(6) 0.546(3) 0.1385(12) 0.018(8) Uiso 1 1 d . . .
C28B C 0.64642(11) -0.5233(5) 0.3269(2) 0.0499(11) Uani 1 1 d . . .
H28B H 0.6459(8) -0.578(3) 0.2260(16) 0.068(12) Uiso 1 1 d . . .
C29A C 0.84250(10) 0.6994(4) 0.1789(2) 0.0413(10) Uani 1 1 d . . .
H29A H 0.8837(7) 0.401(3) 0.2308(13) 0.033(9) Uiso 1 1 d . . .
C29B C 0.67413(12) -0.7235(4) 0.2825(2) 0.0573(12) Uani 1 1 d . . .
H29B H 0.6363(8) -0.425(4) 0.3138(16) 0.071(13) Uiso 1 1 d . . .
C30A C 0.77957(9) 0.2123(4) 0.01736(18) 0.0392(9) Uani 1 1 d . . .
H30A H 0.8955(7) 0.563(3) 0.2477(14) 0.039(10) Uiso 1 1 d . . .
C30B C 0.71551(7) -0.2312(3) 0.13379(15) 0.0276(8) Uani 1 1 d . . .
H30B H 0.6268(8) -0.581(3) 0.3284(15) 0.047(10) Uiso 1 1 d . . .
C31A C 0.78046(15) 0.0591(4) 0.0306(3) 0.0614(15) Uani 1 1 d . . .
H31A H 0.8631(7) 0.504(3) 0.2731(15) 0.040(10) Uiso 1 1 d . . .
C31B C 0.71374(10) -0.0779(4) 0.1475(2) 0.0376(10) Uani 1 1 d . . .
H31B H 0.6654(8) -0.527(3) 0.3718(16) 0.065(12) Uiso 1 1 d . . .
C32A C 0.74574(13) 0.2527(7) -0.0246(3) 0.0822(19) Uani 1 1 d . . .
H32A H 0.8639(7) 0.757(3) 0.1956(13) 0.041(9) Uiso 1 1 d . . .
C32B C 0.74585(9) -0.2634(4) 0.10271(19) 0.0385(9) Uani 1 1 d . . .
H32B H 0.6856(8) -0.760(3) 0.2436(16) 0.069(13) Uiso 1 1 d . . .
N33A N 0.87104(7) 0.1479(3) 0.14554(13) 0.0268(7) Uani 1 1 d . . .
H33A H 0.8282(7) 0.709(3) 0.2151(14) 0.044(10) Uiso 1 1 d . . .
N33B N 0.63729(7) -0.1624(3) 0.23401(14) 0.0284(7) Uani 1 1 d . . .
H33B H 0.6549(8) -0.784(3) 0.2824(14) 0.049(11) Uiso 1 1 d . . .
C34A C 0.88407(7) 0.0580(3) 0.19633(15) 0.0226(7) Uani 1 1 d . . .
H34A H 0.8309(7) 0.735(3) 0.1384(13) 0.029(9) Uiso 1 1 d . . .
C34B C 0.62674(8) -0.0811(3) 0.28143(15) 0.0256(8) Uani 1 1 d . . .
H34B H 0.6890(8) -0.731(3) 0.3249(15) 0.049(11) Uiso 1 1 d . . .
C35A C 0.86998(7) 0.0413(3) 0.25336(15) 0.0220(7) Uani 1 1 d . . .
H35A H 0.7957(6) 0.227(3) -0.0087(12) 0.023(8) Uiso 1 1 d . . .
C35B C 0.64441(9) -0.0740(3) 0.34778(16) 0.0352(9) Uani 1 1 d . . .
H35B H 0.6954(7) -0.255(3) 0.0997(12) 0.032(8) Uiso 1 1 d . . .
C36A C 0.88478(8) -0.0495(3) 0.30150(16) 0.0262(8) Uani 1 1 d . . .
H36A H 0.8016(10) 0.026(4) 0.058(2) 0.10(2) Uiso 1 1 d . . .
C36B C 0.63217(11) 0.0053(4) 0.39295(19) 0.0490(11) Uani 1 1 d . . .
H36B H 0.6946(7) -0.052(3) 0.1666(14) 0.031(9) Uiso 1 1 d . . .
C37A C 0.91296(8) -0.1240(3) 0.29626(16) 0.0270(8) Uani 1 1 d . . .
H37A H 0.7768(8) 0.009(3) -0.0102(16) 0.056(12) Uiso 1 1 d . . .
C37B C 0.60215(11) 0.0775(4) 0.3747(2) 0.0559(12) Uani 1 1 d . . .
H37B H 0.7110(6) -0.032(3) 0.1051(13) 0.022(9) Uiso 1 1 d . . .
C38A C 0.92660(8) -0.1067(3) 0.24145(15) 0.0228(8) Uani 1 1 d . . .
H38A H 0.7630(9) 0.031(3) 0.0511(17) 0.060(13) Uiso 1 1 d . . .
C38B C 0.58522(10) 0.0711(4) 0.3100(2) 0.0415(10) Uani 1 1 d . . .
H38B H 0.7329(7) -0.046(3) 0.1830(14) 0.042(10) Uiso 1 1 d . . .
C39A C 0.91305(7) -0.0186(3) 0.19123(15) 0.0205(7) Uani 1 1 d . . .
H39A H 0.7440(8) 0.212(4) -0.0722(17) 0.077(13) Uiso 1 1 d . . .
C39B C 0.59691(8) -0.0056(3) 0.26304(15) 0.0266(8) Uani 1 1 d . . .
H39B H 0.7414(8) -0.212(3) 0.0543(16) 0.070(12) Uiso 1 1 d . . .
C40A C 0.92686(9) -0.0114(3) 0.12835(16) 0.0278(8) Uani 1 1 d . . .
H40A H 0.7456(11) 0.347(4) -0.024(2) 0.10(2) Uiso 1 1 d . . .
C40B C 0.57949(8) -0.0008(3) 0.19169(17) 0.0298(9) Uani 1 1 d . . .
H40B H 0.7670(7) -0.236(3) 0.1297(14) 0.047(10) Uiso 1 1 d . . .
C41A C 0.90870(11) -0.1131(4) 0.07770(19) 0.0401(10) Uani 1 1 d . . .
H41A H 0.7260(10) 0.219(4) -0.004(2) 0.105(19) Uiso 1 1 d . . .
C41B C 0.59762(10) 0.0987(4) 0.15315(19) 0.0372(10) Uani 1 1 d . . .
H41B H 0.7473(7) -0.366(3) 0.0932(14) 0.044(10) Uiso 1 1 d . . .
C42A C 0.96471(10) -0.0308(4) 0.1382(2) 0.0384(10) Uani 1 1 d . . .
H42A H 0.8539(7) 0.187(3) 0.1550(14) 0.030(10) Uiso 1 1 d . . .
C42B C 0.54227(10) 0.0287(4) 0.1796(3) 0.0466(12) Uani 1 1 d . . .
H42B H 0.6529(6) -0.208(3) 0.2514(13) 0.016(9) Uiso 1 1 d . . .
C43A C 0.83802(8) 0.1139(3) 0.26148(16) 0.0252(8) Uani 1 1 d . . .
H43A H 0.8758(6) -0.060(2) 0.3385(11) 0.001(7) Uiso 1 1 d . . .
C43B C 0.67808(10) -0.1446(4) 0.36843(17) 0.0392(10) Uani 1 1 d . . .
H43B H 0.6424(7) 0.007(3) 0.4395(14) 0.039(10) Uiso 1 1 d . . .
C44A C 0.80827(11) 0.0186(5) 0.2433(3) 0.0624(15) Uani 1 1 d . . .
H44A H 0.9220(6) -0.185(2) 0.3276(12) 0.015(8) Uiso 1 1 d . . .
C44B C 0.70546(11) -0.0599(4) 0.3465(2) 0.0492(12) Uani 1 1 d . . .
H44B H 0.5940(8) 0.136(3) 0.4118(15) 0.057(11) Uiso 1 1 d . . .
C45A C 0.83935(12) 0.1746(5) 0.3294(2) 0.0561(13) Uani 1 1 d . . .
H45A H 0.9446(6) -0.162(2) 0.2365(11) 0.006(7) Uiso 1 1 d . . .
C45B C 0.68741(16) -0.1758(6) 0.4423(2) 0.0716(16) Uani 1 1 d . . .
H45B H 0.5640(7) 0.115(3) 0.3000(13) 0.028(9) Uiso 1 1 d . . .
O46A O 0.85766(5) 0.1047(2) -0.02088(10) 0.0315(6) Uani 1 1 d . . .
H46A H 0.9231(6) 0.080(2) 0.1106(11) 0.009(7) Uiso 1 1 d . . .
O46B O 0.63064(5) -0.13204(19) 0.06470(10) 0.0285(5) Uani 1 1 d . . .
H46B H 0.5804(6) -0.092(3) 0.1763(12) 0.019(8) Uiso 1 1 d . . .
C47A C 0.84144(14) 0.0245(5) -0.0698(2) 0.0591(13) Uani 1 1 d . . .
H47A H 0.8844(8) -0.098(3) 0.0665(16) 0.055(12) Uiso 1 1 d . . .
C47B C 0.63376(9) -0.0537(4) 0.01307(19) 0.0379(9) Uani 1 1 d . . .
H47B H 0.5954(7) 0.191(3) 0.1724(14) 0.040(10) Uiso 1 1 d . . .
C48A C 0.84671(15) -0.0906(5) -0.0893(3) 0.0752(16) Uani 1 1 d . . .
H48A H 0.9136(7) -0.107(3) 0.0265(16) 0.052(10) Uiso 1 1 d . . .
C48B C 0.64411(12) 0.0721(5) 0.0157(3) 0.0541(13) Uani 1 1 d . . .
H48B H 0.6229(8) 0.072(3) 0.1611(16) 0.062(12) Uiso 1 1 d . . .
H49A H 0.9139(6) -0.201(3) 0.0957(13) 0.026(9) Uiso 1 1 d . . .
H49B H 0.5879(7) 0.098(3) 0.1007(15) 0.050(10) Uiso 1 1 d . . .
H50A H 0.9769(8) 0.030(3) 0.1707(15) 0.046(12) Uiso 1 1 d . . .
H50B H 0.5292(8) 0.015(3) 0.1292(16) 0.059(12) Uiso 1 1 d . . .
H51A H 0.9724(7) -0.132(3) 0.1499(14) 0.051(11) Uiso 1 1 d . . .
H51B H 0.5317(9) -0.034(3) 0.2051(16) 0.062(14) Uiso 1 1 d . . .
H52A H 0.9711(7) -0.018(3) 0.0955(14) 0.029(9) Uiso 1 1 d . . .
H52B H 0.5384(8) 0.115(3) 0.1948(16) 0.054(12) Uiso 1 1 d . . .
H53A H 0.8352(6) 0.184(2) 0.2342(11) 0.002(7) Uiso 1 1 d . . .
H53B H 0.6782(6) -0.230(3) 0.3431(12) 0.028(8) Uiso 1 1 d . . .
H54A H 0.7886(8) 0.061(3) 0.2485(15) 0.044(11) Uiso 1 1 d . . .
H54B H 0.7088(7) 0.021(3) 0.3741(14) 0.037(10) Uiso 1 1 d . . .
H55A H 0.8120(10) -0.060(4) 0.2815(19) 0.098(17) Uiso 1 1 d . . .
H55B H 0.7284(7) -0.099(3) 0.3566(14) 0.040(10) Uiso 1 1 d . . .
H56A H 0.8051(10) -0.013(4) 0.201(2) 0.10(2) Uiso 1 1 d . . .
H56B H 0.7032(8) -0.043(3) 0.2992(16) 0.052(12) Uiso 1 1 d . . .
H57A H 0.8184(8) 0.221(3) 0.3288(14) 0.043(10) Uiso 1 1 d . . .
H57B H 0.7069(7) -0.217(3) 0.4504(15) 0.039(12) Uiso 1 1 d . . .
H58A H 0.8605(12) 0.244(5) 0.334(2) 0.16(2) Uiso 1 1 d . . .
H58B H 0.6952(9) -0.086(4) 0.4662(18) 0.079(15) Uiso 1 1 d . . .
H59A H 0.8411(7) 0.102(3) 0.3629(14) 0.033(10) Uiso 1 1 d . . .
H59B H 0.6700(11) -0.244(5) 0.458(2) 0.14(2) Uiso 1 1 d . . .
H60A H 0.8238(13) 0.042(6) -0.100(3) 0.17(3) Uiso 1 1 d . . .
H60B H 0.6256(7) -0.088(3) -0.0309(14) 0.037(10) Uiso 1 1 d . . .
H61A H 0.8333(7) -0.151(3) -0.1277(15) 0.045(10) Uiso 1 1 d . . .
H61B H 0.6514(9) 0.112(4) 0.0527(17) 0.071(16) Uiso 1 1 d . . .
H62A H 0.8671(11) -0.120(5) -0.071(2) 0.12(2) Uiso 1 1 d . . .
H62B H 0.6432(8) 0.126(3) -0.0251(17) 0.069(13) Uiso 1 1 d . . .

loop_
_atom_site_aniso_label
_atom_site_aniso_U_11
_atom_site_aniso_U_22
_atom_site_aniso_U_33
_atom_site_aniso_U_23
_atom_site_aniso_U_13
_atom_site_aniso_U_12
Sc1A 0.0213(3) 0.0202(3) 0.0229(4) -0.0003(3) 0.0056(3) 0.0021(3)
Sc1B 0.0183(3) 0.0189(3) 0.0242(3) -0.0013(3) 0.0017(2) 0.0004(3)
N2A 0.0214(15) 0.0210(14) 0.0149(14) 0.0004(12) 0.0040(11) 0.0040(12)
N2B 0.0178(14) 0.0210(14) 0.0209(15) 0.0015(12) 0.0054(12) 0.0014(12)
C3A 0.031(2) 0.0259(19) 0.0159(17) -0.0042(15) 0.0068(15) 0.0007(16)
C3B 0.0201(18) 0.0212(17) 0.0193(17) -0.0001(15) 0.0052(14) -0.0011(15)
C4A 0.036(2) 0.0195(19) 0.024(2) 0.0059(16) 0.0102(16) 0.0073(17)
C4B 0.0223(18) 0.0188(18) 0.0242(19) -0.0050(15) 0.0076(15) 0.0009(15)
C5A 0.0261(19) 0.0272(19) 0.0248(19) -0.0035(16) 0.0046(15) 0.0083(16)
C5B 0.0235(18) 0.0193(18) 0.0281(19) -0.0004(16) 0.0093(15) 0.0016(15)
N6A 0.0153(14) 0.0232(15) 0.0208(15) 0.0025(12) 0.0025(11) 0.0016(12)
N6B 0.0150(14) 0.0202(14) 0.0235(15) -0.0006(12) -0.0004(12) 0.0007(12)
C7A 0.0202(17) 0.0193(17) 0.0232(18) 0.0049(14) 0.0073(14) -0.0015(14)
C7B 0.0173(17) 0.0191(17) 0.0262(19) -0.0033(15) -0.0009(14) -0.0019(14)
C8A 0.0257(19) 0.0179(17) 0.0258(19) 0.0010(15) 0.0052(15) -0.0008(15)
C8B 0.0228(18) 0.0172(17) 0.0267(19) -0.0004(15) 0.0080(15) -0.0036(15)
C9A 0.0232(19) 0.026(2) 0.032(2) -0.0018(17) 0.0034(16) -0.0032(16)
C9B 0.027(2) 0.037(2) 0.030(2) -0.0053(17) 0.0142(17) -0.0069(17)
C10A 0.0212(18) 0.032(2) 0.038(2) 0.0043(18) 0.0056(16) 0.0033(17)
C10B 0.0184(18) 0.036(2) 0.041(2) -0.0057(19) 0.0091(16) -0.0005(18)
C11A 0.033(2) 0.038(2) 0.027(2) -0.0012(18) 0.0154(17) 0.0066(18)
C11B 0.0244(18) 0.0206(19) 0.035(2) -0.0009(18) -0.0022(16) -0.0009(16)
C12A 0.0225(17) 0.0293(19) 0.0274(18) 0.0014(17) 0.0074(14) 0.0015(16)
C12B 0.0187(16) 0.0183(17) 0.0279(18) -0.0035(15) 0.0035(14) -0.0022(15)
C13A 0.029(2) 0.060(3) 0.031(2) -0.015(2) 0.0079(17) 0.015(2)
C13B 0.0252(18) 0.028(2) 0.0235(17) 0.0038(16) 0.0035(14) 0.0039(17)
C14A 0.051(3) 0.064(3) 0.027(3) -0.006(2) 0.003(2) -0.016(3)
C14B 0.034(2) 0.035(2) 0.029(2) 0.0016(19) 0.0006(18) -0.003(2)
C15A 0.087(4) 0.041(3) 0.031(3) 0.001(2) 0.015(3) 0.024(3)
C15B 0.035(2) 0.035(2) 0.033(2) 0.010(2) 0.007(2) -0.002(2)
C16A 0.0229(19) 0.030(2) 0.028(2) -0.0062(17) 0.0028(16) 0.0080(17)
C16B 0.028(2) 0.038(2) 0.029(2) 0.0042(17) 0.0121(17) 0.0015(18)
C17A 0.072(4) 0.030(2) 0.043(3) -0.003(2) 0.013(3) 0.006(2)
C17B 0.091(4) 0.035(3) 0.045(3) 0.009(2) -0.003(3) 0.009(3)
C18A 0.033(2) 0.038(2) 0.030(2) -0.0053(19) 0.0089(19) -0.003(2)
C18B 0.056(3) 0.046(3) 0.029(2) -0.004(2) 0.010(2) 0.001(2)
C19A 0.039(2) 0.025(2) 0.033(2) 0.0068(19) 0.016(2) -0.0028(19)
C19B 0.026(2) 0.027(2) 0.038(3) -0.009(2) 0.0054(19) -0.0048(18)
C20A 0.037(3) 0.047(3) 0.048(3) 0.013(3) 0.015(2) 0.018(2)
C20B 0.019(2) 0.035(2) 0.048(3) -0.011(2) 0.0069(19) -0.0005(18)
C21A 0.0169(17) 0.0207(18) 0.0268(19) 0.0025(15) 0.0033(14) 0.0063(14)
C21B 0.0204(18) 0.0207(17) 0.0244(19) -0.0050(15) 0.0046(15) 0.0030(15)
C22A 0.0256(19) 0.0208(19) 0.034(2) -0.0036(16) 0.0037(16) 0.0019(15)
C22B 0.0186(18) 0.0209(18) 0.036(2) -0.0052(16) 0.0029(15) 0.0023(15)
C23A 0.0164(18) 0.029(2) 0.052(2) 0.0011(19) 0.0086(17) 0.0000(17)
C23B 0.025(2) 0.033(2) 0.034(2) -0.0012(18) 0.0040(17) -0.0032(17)
C24A 0.0214(19) 0.030(2) 0.040(2) 0.0029(18) 0.0140(17) 0.0056(16)
C24B 0.022(2) 0.038(2) 0.035(2) -0.0062(19) -0.0049(17) 0.0018(17)
C25A 0.0225(19) 0.027(2) 0.033(2) -0.0018(17) 0.0031(17) 0.0090(16)
C25B 0.037(2) 0.034(2) 0.030(2) 0.0083(18) 0.0014(18) 0.0049(18)
C26A 0.0202(18) 0.0221(18) 0.0265(19) 0.0035(15) 0.0050(15) 0.0043(15)
C26B 0.0228(18) 0.0224(19) 0.033(2) 0.0013(16) -0.0009(16) 0.0018(15)
C27A 0.0248(19) 0.032(2) 0.029(2) -0.0074(17) 0.0119(17) -0.0044(16)
C27B 0.037(2) 0.035(2) 0.033(2) 0.0086(19) -0.0043(19) -0.0108(19)
C28A 0.028(2) 0.044(3) 0.033(2) -0.003(2) 0.0004(18) 0.001(2)
C28B 0.042(3) 0.056(3) 0.053(3) 0.009(3) 0.012(2) -0.013(2)
C29A 0.033(2) 0.034(2) 0.052(3) -0.002(2) -0.003(2) -0.0058(19)
C29B 0.065(3) 0.037(3) 0.064(3) 0.012(3) -0.001(3) -0.009(3)
C30A 0.033(2) 0.037(2) 0.048(2) -0.011(2) 0.0096(19) -0.0025(19)
C30B 0.0157(16) 0.038(2) 0.0278(19) 0.0006(18) 0.0002(14) -0.0039(17)
C31A 0.077(4) 0.038(3) 0.083(4) -0.026(3) 0.047(4) -0.024(3)
C31B 0.028(2) 0.035(2) 0.049(3) 0.009(2) 0.006(2) -0.0014(19)
C32A 0.054(3) 0.106(5) 0.071(4) -0.047(4) -0.025(3) 0.016(4)
C32B 0.028(2) 0.044(3) 0.045(3) 0.000(2) 0.0103(18) -0.002(2)
N33A 0.0260(17) 0.0268(16) 0.0293(17) 0.0067(13) 0.0091(14) 0.0112(14)
N33B 0.0259(17) 0.0232(17) 0.0335(18) -0.0002(14) -0.0008(14) 0.0050(14)
C34A 0.0246(18) 0.0177(17) 0.0250(19) -0.0032(15) 0.0035(15) -0.0025(15)
C34B 0.031(2) 0.0191(18) 0.027(2) -0.0027(16) 0.0070(16) -0.0039(16)
C35A 0.0227(18) 0.0189(17) 0.0237(19) -0.0022(15) 0.0028(15) -0.0017(15)
C35B 0.044(2) 0.031(2) 0.030(2) -0.0011(18) 0.0071(18) 0.0005(18)
C36A 0.033(2) 0.026(2) 0.021(2) 0.0009(16) 0.0093(17) 0.0002(16)
C36B 0.065(3) 0.059(3) 0.024(2) -0.005(2) 0.011(2) 0.005(2)
C37A 0.026(2) 0.028(2) 0.025(2) 0.0061(17) -0.0009(16) 0.0057(17)
C37B 0.066(3) 0.062(3) 0.046(3) -0.010(2) 0.027(2) 0.010(3)
C38A 0.0194(18) 0.0215(18) 0.026(2) -0.0049(16) 0.0001(15) 0.0050(15)
C38B 0.037(2) 0.044(2) 0.045(3) -0.005(2) 0.012(2) 0.006(2)
C39A 0.0209(17) 0.0157(16) 0.0252(18) -0.0043(15) 0.0056(14) -0.0041(14)
C39B 0.0277(19) 0.0231(19) 0.031(2) -0.0001(16) 0.0100(16) -0.0039(16)
C40A 0.039(2) 0.0176(18) 0.028(2) 0.0047(17) 0.0098(17) 0.0053(17)
C40B 0.027(2) 0.0186(19) 0.042(2) -0.0102(18) 0.0017(17) 0.0041(17)
C41A 0.057(3) 0.034(2) 0.029(2) 0.001(2) 0.009(2) 0.007(2)
C41B 0.047(3) 0.030(2) 0.032(2) 0.000(2) 0.003(2) 0.006(2)
C42A 0.036(2) 0.032(2) 0.053(3) 0.008(2) 0.022(2) 0.006(2)
C42B 0.035(2) 0.031(3) 0.070(3) -0.019(3) 0.001(2) 0.006(2)
C43A 0.0239(19) 0.0250(19) 0.027(2) 0.0036(17) 0.0060(16) 0.0057(16)
C43B 0.051(3) 0.030(2) 0.031(2) -0.0074(19) -0.0065(19) 0.002(2)
C44A 0.024(2) 0.055(3) 0.109(5) -0.025(3) 0.015(3) 0.002(2)
C44B 0.047(3) 0.045(3) 0.050(3) -0.012(3) -0.003(2) 0.009(2)
C45A 0.048(3) 0.081(4) 0.039(3) -0.005(3) 0.009(2) 0.038(3)
C45B 0.084(4) 0.071(4) 0.046(3) 0.012(3) -0.022(3) 0.009(4)
O46A 0.0383(14) 0.0269(13) 0.0293(13) -0.0076(11) 0.0064(11) -0.0020(11)
O46B 0.0248(13) 0.0266(13) 0.0349(14) 0.0081(11) 0.0077(11) -0.0020(11)
C47A 0.092(4) 0.047(3) 0.038(3) -0.004(2) 0.010(3) -0.009(3)
C47B 0.041(2) 0.039(2) 0.035(2) 0.003(2) 0.009(2) 0.001(2)
C48A 0.087(4) 0.045(3) 0.081(4) -0.014(3) -0.016(3) -0.003(3)
C48B 0.075(3) 0.039(3) 0.053(3) 0.007(3) 0.025(3) -0.007(2)

loop_
_geom_bond_atom_site_label_1
_geom_bond_atom_site_label_2
_geom_bond_distance
_geom_bond_site_symmetry_2
_geom_bond_publ_flag
Sc1A O46A 1.899(2) . ?
Sc1A N33A 2.040(3) . ?
Sc1A N6A 2.114(2) . ?
Sc1A N2A 2.156(2) . ?
Sc1B O46B 1.904(2) . ?
Sc1B N33B 2.045(3) . ?
Sc1B N6B 2.110(2) . ?
Sc1B N2B 2.159(2) . ?
N2A C3A 1.333(3) . ?
N2A C7A 1.461(3) . ?
N2B C3B 1.340(3) . ?
N2B C7B 1.448(3) . ?
C3A C4A 1.406(4) . ?
C3A C19A 1.503(4) . ?
C3B C4B 1.412(4) . ?
C3B C19B 1.502(4) . ?
C4A C5A 1.397(4) . ?
C4B C5B 1.390(4) . ?
C5A N6A 1.333(4) . ?
C5A C20A 1.510(5) . ?
C5B N6B 1.341(3) . ?
C5B C20B 1.506(4) . ?
N6A C21A 1.444(3) . ?
N6B C21B 1.444(3) . ?
C7A C12A 1.397(4) . ?
C7A C8A 1.402(4) . ?
C7B C8B 1.400(4) . ?
C7B C12B 1.406(4) . ?
C8A C9A 1.394(4) . ?
C8A C16A 1.517(4) . ?
C8B C9B 1.397(4) . ?
C8B C16B 1.513(4) . ?
C9A C10A 1.375(4) . ?
C9B C10B 1.378(4) . ?
C10A C11A 1.376(4) . ?
C10B C11B 1.364(4) . ?
C11A C12A 1.391(4) . ?
C11B C12B 1.406(4) . ?
C12A C13A 1.524(4) . ?
C12B C13B 1.517(4) . ?
C13A C15A 1.521(5) . ?
C13A C14A 1.522(5) . ?
C13B C15B 1.524(4) . ?
C13B C14B 1.547(4) . ?
C16A C18A 1.522(5) . ?
C16A C17A 1.524(5) . ?
C16B C17B 1.511(5) . ?
C16B C18B 1.519(5) . ?
C21A C26A 1.410(4) . ?
C21A C22A 1.415(4) . ?
C21B C22B 1.394(4) . ?
C21B C26B 1.406(4) . ?
C22A C23A 1.395(4) . ?
C22A C30A 1.503(4) . ?
C22B C23B 1.403(4) . ?
C22B C30B 1.522(4) . ?
C23A C24A 1.378(4) . ?
C23B C24B 1.368(4) . ?
C24A C25A 1.384(4) . ?
C24B C25B 1.378(4) . ?
C25A C26A 1.389(4) . ?
C25B C26B 1.398(4) . ?
C26A C27A 1.511(4) . ?
C26B C27B 1.525(4) . ?
C27A C28A 1.522(5) . ?
C27A C29A 1.524(5) . ?
C27B C28B 1.529(5) . ?
C27B C29B 1.536(5) . ?
C30A C31A 1.521(5) . ?
C30A C32A 1.531(5) . ?
C30B C31B 1.529(5) . ?
C30B C32B 1.534(4) . ?
N33A C34A 1.392(4) . ?
N33B C34B 1.393(4) . ?
C34A C35A 1.418(4) . ?
C34A C39A 1.420(4) . ?
C34B C39B 1.410(4) . ?
C34B C35B 1.420(4) . ?
C35A C36A 1.381(4) . ?
C35A C43A 1.522(4) . ?
C35B C36B 1.379(4) . ?
C35B C43B 1.521(4) . ?
C36A C37A 1.383(4) . ?
C36B C37B 1.399(5) . ?
C37A C38A 1.366(4) . ?
C37B C38B 1.382(5) . ?
C38A C39A 1.378(4) . ?
C38B C39B 1.382(4) . ?
C39A C40A 1.515(4) . ?
C39B C40B 1.507(4) . ?
C40A C41A 1.526(5) . ?
C40A C42A 1.529(5) . ?
C40B C42B 1.516(5) . ?
C40B C41B 1.535(5) . ?
C43A C45A 1.514(5) . ?
C43A C44A 1.518(5) . ?
C43B C44B 1.528(5) . ?
C43B C45B 1.530(5) . ?
O46A C47A 1.346(5) . ?
O46B C47B 1.339(4) . ?
C47A C48A 1.228(6) . ?
C47B C48B 1.298(5) . ?
